data_4306480
loop_
_publ_author_name
'Louise A. Berben'
'Jonas C. Peters'

_publ_section_title
;
Dimanganese and Diiron Complexes of a Binucleating Cyclam Ligand:
Four-Electron, Reversible Oxidation Chemistry at High Potentials
;
_journal_name_full 'Inorganic Chemistry'
_journal_page_first 11669
_journal_page_last 11679
_journal_paper_doi 10.1021/ic801289x
_journal_volume 47
_journal_year 2008
_chemical_formula_sum 'C26 H51 F9 Mn2 N8 O10 S3'
_chemical_formula_weight 1012.81
_chemical_name_systematic
; 
 ? 
;
_space_group_IT_number 62
_symmetry_cell_setting orthorhombic
_symmetry_space_group_name_Hall '-P 2ac 2n'
_symmetry_space_group_name_H-M 'P n m a'
_atom_sites_solution_hydrogens geom
_atom_sites_solution_primary direct
_atom_sites_solution_secondary difmap
_audit_creation_method SHELXL-97
_cell_angle_alpha 90.00
_cell_angle_beta 90.00
_cell_angle_gamma 90.00
_cell_formula_units_Z 4
_cell_length_a 17.7548(10)
_cell_length_b 13.6577(8)
_cell_length_c 16.9173(9)
_cell_measurement_temperature 100(2)
_cell_volume 4102.3(4)
_computing_structure_refinement 'SHELXL-97 (Sheldrick, 1997)'
_computing_structure_solution 'SHELXS-97 (Sheldrick, 1990)'
_diffrn_ambient_temperature 100(2)
_diffrn_measured_fraction_theta_full 0.952
_diffrn_measured_fraction_theta_max 0.952
_diffrn_measurement_device_type SMART
_diffrn_radiation_monochromator graphite
_diffrn_radiation_source 'fine-focus sealed tube'
_diffrn_radiation_type MoK\a
_diffrn_radiation_wavelength 0.71073
_diffrn_reflns_av_R_equivalents 0.0952
_diffrn_reflns_av_sigmaI/netI 0.0448
_diffrn_reflns_limit_h_max 28
_diffrn_reflns_limit_h_min -27
_diffrn_reflns_limit_k_max 22
_diffrn_reflns_limit_k_min -18
_diffrn_reflns_limit_l_max 27
_diffrn_reflns_limit_l_min -23
_diffrn_reflns_number 67812
_diffrn_reflns_theta_full 35.61
_diffrn_reflns_theta_max 35.61
_diffrn_reflns_theta_min 1.66
_exptl_absorpt_coefficient_mu 0.869
_exptl_absorpt_correction_T_max 0.84
_exptl_absorpt_correction_T_min 0.778
_exptl_absorpt_correction_type multi-scan
_exptl_absorpt_process_details 'Blessing Acta. Cryst.'
_exptl_crystal_colour colourless
_exptl_crystal_density_diffrn 1.640
_exptl_crystal_density_meas ?
_exptl_crystal_density_method .
_exptl_crystal_description block
_exptl_crystal_F_000 2088
_exptl_crystal_size_max 0.3
_exptl_crystal_size_mid 0.3
_exptl_crystal_size_min 0.2
_refine_diff_density_max 1.391
_refine_diff_density_min -0.735
_refine_diff_density_rms 0.120
_refine_ls_extinction_method none
_refine_ls_goodness_of_fit_ref 1.034
_refine_ls_hydrogen_treatment none
_refine_ls_matrix_type full
_refine_ls_number_parameters 346
_refine_ls_number_reflns 9304
_refine_ls_number_restraints 0
_refine_ls_restrained_S_all 1.034
_refine_ls_R_factor_all 0.0961
_refine_ls_R_factor_gt 0.0674
_refine_ls_shift/su_max 0.001
_refine_ls_shift/su_mean 0.000
_refine_ls_structure_factor_coef Fsqd
_refine_ls_weighting_details 'calc w=1/[\s^2^(Fo^2^)+(0.0775P)^2^+8.9527P] where P=(Fo^2^+2Fc^2^)/3'
_refine_ls_weighting_scheme calc
_refine_ls_wR_factor_gt 0.1705
_refine_ls_wR_factor_ref 0.1905
_reflns_number_gt 6566
_reflns_number_total 9304
_reflns_threshold_expression >2sigma(I)
_cod_data_source_file ic801289x_si_002_1.cif
_cod_data_source_block labmn2
_cod_database_code 4306480

loop_
_symmetry_equiv_pos_as_xyz
'x, y, z'
'-x+1/2, -y, z+1/2'
'-x, y+1/2, -z'
'x+1/2, -y+1/2, -z+1/2'
'-x, -y, -z'
'x-1/2, y, -z-1/2'
'x, -y-1/2, z'
'-x-1/2, y-1/2, z-1/2'

loop_
_atom_site_label
_atom_site_type_symbol
_atom_site_fract_x
_atom_site_fract_y
_atom_site_fract_z
_atom_site_U_iso_or_equiv
_atom_site_adp_type
_atom_site_occupancy
_atom_site_symmetry_multiplicity
_atom_site_calc_flag
_atom_site_refinement_flags
_atom_site_disorder_assembly
_atom_site_disorder_group
Mn1 Mn 0.14465(2) 0.10938(2) 0.78046(2) 0.02108(9) Uani 1 1 d . . .
N4 N 0.21997(15) 0.06716(19) 0.8869(2) 0.0441(7) Uani 1 1 d . . .
N2 N 0.0525(2) 0.0927(2) 0.68665(19) 0.0281(6) Uani 0.818(4) 1 d P . 1
N1 N 0.05928(16) 0.0506(2) 0.8679(2) 0.0275(5) Uani 0.818(4) 1 d P . 1
N3 N 0.16608(17) -0.0440(2) 0.7299(2) 0.0372(7) Uani 0.818(4) 1 d P . 1
C1 C -0.0275(2) 0.1103(3) 0.7092(3) 0.0386(8) Uani 0.818(4) 1 d P . 1
H1A H -0.0600 0.0899 0.6646 0.046 Uiso 0.818(4) 1 calc PR . 1
H1B H -0.0347 0.1815 0.7168 0.046 Uiso 0.818(4) 1 calc PR . 1
C2 C -0.01771(19) 0.0911(3) 0.8600(2) 0.0359(7) Uani 0.818(4) 1 d P . 1
H2A H -0.0153 0.1636 0.8607 0.043 Uiso 0.818(4) 1 calc PR . 1
H2B H -0.0487 0.0697 0.9054 0.043 Uiso 0.818(4) 1 calc PR . 1
C3 C -0.05426(19) 0.0575(3) 0.7839(2) 0.0357(8) Uani 0.818(4) 1 d P . 1
H3A H -0.1094 0.0665 0.7887 0.043 Uiso 0.818(4) 1 calc PR . 1
H3B H -0.0447 -0.0134 0.7775 0.043 Uiso 0.818(4) 1 calc PR . 1
C14 C 0.2616(2) 0.1605(3) 0.9002(2) 0.0343(8) Uani 0.818(4) 1 d P . 1
H4A H 0.3015 0.1668 0.8596 0.041 Uiso 0.818(4) 1 calc PR . 1
H4B H 0.2865 0.1577 0.9526 0.041 Uiso 0.818(4) 1 calc PR . 1
C5 C 0.0591(2) -0.0034(3) 0.6467(2) 0.0390(8) Uani 0.818(4) 1 d P . 1
H5A H 0.0409 0.0024 0.5916 0.047 Uiso 0.818(4) 1 calc PR . 1
H5B H 0.0272 -0.0520 0.6743 0.047 Uiso 0.818(4) 1 calc PR . 1
C6 C 0.1399(3) -0.0379(4) 0.6465(3) 0.0444(10) Uani 0.818(4) 1 d P . 1
H6A H 0.1435 -0.1030 0.6210 0.053 Uiso 0.818(4) 1 calc PR . 1
H6B H 0.1717 0.0086 0.6165 0.053 Uiso 0.818(4) 1 calc PR . 1
C7 C 0.0930(2) 0.0737(4) 0.9456(2) 0.0465(10) Uani 0.818(4) 1 d P . 1
H7A H 0.0617 0.0457 0.9885 0.056 Uiso 0.818(4) 1 calc PR . 1
H7B H 0.0955 0.1455 0.9530 0.056 Uiso 0.818(4) 1 calc PR . 1
C8 C 0.2408(3) -0.0874(4) 0.7401(4) 0.0649(17) Uani 0.818(4) 1 d P . 1
H8A H 0.2790 -0.0443 0.7154 0.078 Uiso 0.818(4) 1 calc PR . 1
H8B H 0.2425 -0.1514 0.7127 0.078 Uiso 0.818(4) 1 calc PR . 1
C9 C 0.2602(3) -0.1018(4) 0.8270(5) 0.0714(19) Uani 0.818(4) 1 d P . 1
H9A H 0.3022 -0.1491 0.8309 0.086 Uiso 0.818(4) 1 calc PR . 1
H9B H 0.2161 -0.1310 0.8539 0.086 Uiso 0.818(4) 1 calc PR . 1
C10 C 0.2826(2) -0.0074(4) 0.8710(4) 0.0565(14) Uani 0.818(4) 1 d P . 1
H10A H 0.3049 -0.0263 0.9225 0.068 Uiso 0.818(4) 1 calc PR . 1
H10B H 0.3225 0.0256 0.8401 0.068 Uiso 0.818(4) 1 calc PR . 1
C4 C 0.1719(3) 0.0301(4) 0.9486(3) 0.0557(14) Uani 0.818(4) 1 d P . 1
H11A H 0.1949 0.0451 1.0005 0.067 Uiso 0.818(4) 1 calc PR . 1
H11B H 0.1684 -0.0419 0.9437 0.067 Uiso 0.818(4) 1 calc PR . 1
C13 C 0.2119(3) 0.2500 0.8970(3) 0.0277(9) Uani 0.818(4) 2 d SP . 1
O16 O 0.1618(4) 0.2500 0.8320(4) 0.0159(9) Uani 0.818(4) 2 d SP . 1
S1 S 0.26668(5) 0.2500 0.67248(5) 0.02119(15) Uani 1 2 d S . .
S3 S -0.01813(5) 0.2500 0.51651(5) 0.02915(19) Uani 1 2 d S . .
S2 S 1.03036(6) 0.7500 0.86844(6) 0.0314(2) Uani 1 2 d S . .
O2 O 0.04627(17) 0.2500 0.57048(17) 0.0327(6) Uani 1 2 d S . .
O4 O 0.33951(19) 0.2500 0.7078(2) 0.0522(10) Uani 1 2 d S . .
O5 O 0.22472(16) 0.16106(17) 0.68463(14) 0.0469(6) Uani 1 1 d . . .
O1 O -0.06095(14) 0.1610(2) 0.51595(14) 0.0478(6) Uani 1 1 d . . .
F2 F 0.9184(2) 0.7500 0.7684(2) 0.099(2) Uani 1 2 d S . .
O3 O 1.05801(18) 0.83680(18) 0.8331(2) 0.0700(10) Uani 1 1 d . . .
C24 C 0.9305(3) 0.7500 0.8442(3) 0.0442(11) Uani 1 2 d S . .
F1 F 0.89571(17) 0.8270(3) 0.8739(2) 0.0950(11) Uani 1 1 d . . .
F3 F 0.32493(17) 0.17175(17) 0.54654(14) 0.0635(7) Uani 1 1 d . . .
C27 C 0.2837(3) 0.2500 0.5658(3) 0.0421(10) Uani 1 2 d S . .
F4 F 0.2231(3) 0.2500 0.5263(2) 0.117(2) Uani 1 2 d S . .
F5 F -0.02296(16) 0.2500 0.36190(14) 0.0393(6) Uani 1 2 d S . .
F6 F 0.07138(12) 0.17131(15) 0.41081(12) 0.0465(5) Uani 1 1 d . . .
C34 C 0.0276(2) 0.2500 0.4200(2) 0.0291(7) Uani 1 2 d S . .
O6 O 1.0290(3) 0.7500 0.9530(3) 0.092(2) Uani 1 2 d S . .
N3A N 0.2045(7) -0.0354(9) 0.7668(7) 0.026(2) Uiso 0.182(4) 1 d P . 2
C1A C -0.0181(11) 0.0797(13) 0.7798(10) 0.034(3) Uiso 0.182(4) 1 d P . 2
C2A C 0.2765(9) -0.0384(13) 0.8167(10) 0.034(3) Uiso 0.182(4) 1 d P . 2
C3A C 0.1127(9) 0.0184(13) 0.6127(10) 0.034(3) Uiso 0.182(4) 1 d P . 2
C4A C 0.0061(12) 0.0397(15) 0.7009(12) 0.045(4) Uiso 0.182(4) 1 d P . 2
C5A C 0.2233(10) -0.0635(14) 0.6865(11) 0.037(3) Uiso 0.182(4) 1 d P . 2
N1A N 0.0473(7) 0.0570(10) 0.8386(8) 0.023(3) Uiso 0.182(4) 1 d P . 2
C6A C 0.1517(11) -0.0737(17) 0.6380(13) 0.038(4) Uiso 0.182(4) 1 d P . 2
C7A C 0.2511(13) -0.0070(17) 0.9024(13) 0.045(4) Uiso 0.182(4) 1 d P . 2
C8A C 0.0300(11) 0.0910(15) 0.9182(12) 0.042(4) Uiso 0.182(4) 1 d P . 2
C9A C 0.0855(10) 0.0390(14) 0.9744(11) 0.035(3) Uiso 0.182(4) 1 d P . 2
C14A C 0.2349(9) 0.1598(11) 0.9313(9) 0.025(3) Uiso 0.182(4) 1 d P . 2
C13A C 0.2311(14) 0.2500 0.8749(15) 0.025(5) Uiso 0.182(4) 2 d SP . 2
O16A O 0.169(3) 0.2500 0.825(3) 0.048(14) Uiso 0.182(4) 2 d SP . 2
N2A N 0.0805(10) 0.0813(13) 0.6761(10) 0.034(4) Uiso 0.182(4) 1 d P . 2
C10A C 0.1627(12) 0.0880(16) 0.9850(12) 0.044(4) Uiso 0.182(4) 1 d P . 2

loop_
_atom_site_aniso_label
_atom_site_aniso_U_11
_atom_site_aniso_U_22
_atom_site_aniso_U_33
_atom_site_aniso_U_23
_atom_site_aniso_U_13
_atom_site_aniso_U_12
Mn1 0.02186(15) 0.01597(14) 0.02542(17) 0.00337(12) -0.00185(12) -0.00222(12)
N4 0.0337(12) 0.0306(12) 0.0682(19) 0.0220(12) -0.0243(12) -0.0070(10)
N2 0.0285(15) 0.0244(12) 0.0314(14) -0.0018(10) -0.0106(11) -0.0086(11)
N1 0.0228(11) 0.0270(13) 0.0327(15) 0.0099(11) -0.0025(10) -0.0014(9)
N3 0.0259(12) 0.0244(12) 0.061(2) -0.0088(13) 0.0018(13) 0.0027(10)
C1 0.0277(15) 0.0374(18) 0.051(2) 0.0125(16) -0.0139(14) -0.0033(13)
C2 0.0273(14) 0.0327(16) 0.048(2) 0.0021(15) 0.0038(13) 0.0038(12)
C3 0.0187(13) 0.0321(16) 0.056(2) 0.0096(15) -0.0049(13) -0.0030(12)
C14 0.0283(15) 0.0311(16) 0.044(2) 0.0116(14) -0.0166(15) -0.0018(12)
C5 0.0444(19) 0.0313(16) 0.0414(19) -0.0097(15) -0.0069(15) -0.0141(15)
C6 0.045(2) 0.0341(19) 0.054(3) -0.0208(19) 0.0111(18) -0.0096(17)
C7 0.0381(19) 0.069(3) 0.0324(17) 0.019(2) -0.0006(14) -0.0137(19)
C8 0.033(2) 0.046(2) 0.115(5) -0.024(3) 0.002(3) 0.0137(19)
C9 0.051(3) 0.039(2) 0.125(6) -0.007(3) -0.027(3) 0.022(2)
C10 0.0253(17) 0.048(2) 0.096(4) 0.005(3) -0.019(2) 0.0121(17)
C4 0.044(2) 0.070(3) 0.053(2) 0.040(2) -0.0171(19) -0.006(2)
C13 0.026(2) 0.033(2) 0.024(2) 0.000 -0.0101(18) 0.000
O16 0.0155(14) 0.0149(15) 0.0174(15) 0.000 -0.0054(13) 0.000
S1 0.0248(3) 0.0183(3) 0.0204(3) 0.000 0.0029(3) 0.000
S3 0.0243(4) 0.0401(5) 0.0230(4) 0.000 -0.0007(3) 0.000
S2 0.0335(4) 0.0216(4) 0.0391(5) 0.000 -0.0050(4) 0.000
O2 0.0347(14) 0.0337(14) 0.0298(13) 0.000 -0.0101(11) 0.000
O4 0.0260(14) 0.082(3) 0.049(2) 0.000 -0.0036(13) 0.000
O5 0.0705(16) 0.0326(10) 0.0375(11) -0.0112(9) 0.0246(11) -0.0263(11)
O1 0.0428(12) 0.0668(17) 0.0339(11) 0.0052(11) -0.0009(9) -0.0276(12)
F2 0.051(2) 0.216(6) 0.0298(15) 0.000 -0.0070(14) 0.000
O3 0.0611(18) 0.0217(10) 0.127(3) 0.0193(14) 0.0076(18) -0.0093(11)
C24 0.037(2) 0.067(3) 0.0286(18) 0.000 -0.0029(16) 0.000
F1 0.0576(16) 0.127(3) 0.100(2) -0.029(2) 0.0002(16) 0.0417(18)
F3 0.101(2) 0.0425(11) 0.0466(12) -0.0137(10) 0.0355(13) 0.0030(12)
C27 0.054(3) 0.045(2) 0.0264(18) 0.000 0.0127(17) 0.000
F4 0.083(3) 0.244(7) 0.0257(16) 0.000 -0.0150(17) 0.000
F5 0.0455(14) 0.0480(15) 0.0245(11) 0.000 -0.0025(10) 0.000
F6 0.0477(11) 0.0444(11) 0.0475(11) -0.0043(9) 0.0081(9) 0.0162(9)
C34 0.0279(16) 0.0300(16) 0.0294(16) 0.000 0.0037(13) 0.000
O6 0.053(3) 0.180(7) 0.044(2) 0.000 -0.016(2) 0.000

loop_
_atom_type_symbol
_atom_type_description
_atom_type_scat_dispersion_real
_atom_type_scat_dispersion_imag
_atom_type_scat_source
C C 0.0033 0.0016 'International Tables Vol C Tables 4.2.6.8 and 6.1.1.4'
H H 0.0000 0.0000 'International Tables Vol C Tables 4.2.6.8 and 6.1.1.4'
N N 0.0061 0.0033 'International Tables Vol C Tables 4.2.6.8 and 6.1.1.4'
O O 0.0106 0.0060 'International Tables Vol C Tables 4.2.6.8 and 6.1.1.4'
Mn Mn 0.3368 0.7283 'International Tables Vol C Tables 4.2.6.8 and 6.1.1.4'
S S 0.1246 0.1234 'International Tables Vol C Tables 4.2.6.8 and 6.1.1.4'
F F 0.0171 0.0103 'International Tables Vol C Tables 4.2.6.8 and 6.1.1.4'

loop_
_geom_angle_atom_site_label_1
_geom_angle_atom_site_label_2
_geom_angle_atom_site_label_3
_geom_angle
_geom_angle_site_symmetry_1
_geom_angle_site_symmetry_3
_geom_angle_publ_flag
O16A Mn1 N1A 108.2(15) . . ?
O16A Mn1 O16 4.8(16) . . ?
N1A Mn1 O16 103.4(4) . . ?
O16A Mn1 N2A 124.7(13) . . ?
N1A Mn1 N2A 83.5(6) . . ?
O16 Mn1 N2A 125.2(5) . . ?
O16A Mn1 N3A 137.5(13) . . ?
N1A Mn1 N3A 97.8(5) . . ?
O16 Mn1 N3A 139.9(4) . . ?
N2A Mn1 N3A 90.5(6) . . ?
O16A Mn1 N1 103.2(14) . . ?
N1A Mn1 N1 13.8(4) . . ?
O16 Mn1 N1 98.5(2) . . ?
N2A Mn1 N1 96.9(5) . . ?
N3A Mn1 N1 94.1(3) . . ?
O16A Mn1 O5 80.9(14) . . ?
N1A Mn1 O5 161.9(4) . . ?
O16 Mn1 O5 85.6(2) . . ?
N2A Mn1 O5 78.4(5) . . ?
N3A Mn1 O5 84.5(3) . . ?
N1 Mn1 O5 175.05(11) . . ?
O16A Mn1 N2 119.1(12) . . ?
N1A Mn1 N2 72.8(4) . . ?
O16 Mn1 N2 118.37(15) . . ?
N2A Mn1 N2 13.7(4) . . ?
N3A Mn1 N2 100.2(3) . . ?
N1 Mn1 N2 86.52(12) . . ?
O5 Mn1 N2 89.05(12) . . ?
O16A Mn1 N3 158.5(14) . . ?
N1A Mn1 N3 90.0(4) . . ?
O16 Mn1 N3 162.1(2) . . ?
N2A Mn1 N3 67.4(5) . . ?
N3A Mn1 N3 23.6(3) . . ?
N1 Mn1 N3 91.78(12) . . ?
O5 Mn1 N3 85.05(10) . . ?
N2 Mn1 N3 76.66(12) . . ?
O16A Mn1 N4 80.2(12) . . ?
N1A Mn1 N4 91.5(4) . . ?
O16 Mn1 N4 79.85(15) . . ?
N2A Mn1 N4 155.0(5) . . ?
N3A Mn1 N4 65.8(3) . . ?
N1 Mn1 N4 77.88(11) . . ?
O5 Mn1 N4 105.74(11) . . ?
N2 Mn1 N4 157.86(10) . . ?
N3 Mn1 N4 88.10(12) . . ?
C7A N4 C4 79.4(11) . . ?
C7A N4 C14 117.8(11) . . ?
C4 N4 C14 119.0(4) . . ?
C7A N4 C14A 122.1(12) . . ?
C4 N4 C14A 92.2(7) . . ?
C14 N4 C14A 27.4(6) . . ?
C7A N4 C10 29.5(11) . . ?
C4 N4 C10 108.9(4) . . ?
C14 N4 C10 103.6(3) . . ?
C14A N4 C10 121.5(6) . . ?
C7A N4 C10A 100.3(13) . . ?
C4 N4 C10A 29.9(6) . . ?
C14 N4 C10A 90.3(7) . . ?
C14A N4 C10A 63.0(9) . . ?
C10 N4 C10A 128.3(7) . . ?
C7A N4 Mn1 130.9(11) . . ?
C4 N4 Mn1 108.0(2) . . ?
C14 N4 Mn1 101.01(17) . . ?
C14A N4 Mn1 106.4(6) . . ?
C10 N4 Mn1 116.6(3) . . ?
C10A N4 Mn1 108.8(6) . . ?
C5 N2 C1 109.6(3) . . ?
C5 N2 Mn1 110.4(2) . . ?
C1 N2 Mn1 119.2(2) . . ?
C7 N1 C2 112.0(3) . . ?
C7 N1 Mn1 103.5(2) . . ?
C2 N1 Mn1 115.2(2) . . ?
C8 N3 C6 114.7(4) . . ?
C8 N3 Mn1 118.4(3) . . ?
C6 N3 Mn1 104.5(3) . . ?
N2 C1 C3 115.6(3) . . ?
N1 C2 C3 111.1(3) . . ?
C2 C3 C1 115.2(3) . . ?
N4 C14 C13 113.4(3) . . ?
N2 C5 C6 110.7(3) . . ?
N3 C6 C5 108.2(3) . . ?
N1 C7 C4 108.6(4) . . ?
N3 C8 C9 111.7(5) . . ?
C8 C9 C10 114.7(5) . . ?
N4 C10 C9 117.0(3) . . ?
N4 C4 C7 112.6(3) . . ?
O16 C13 C14 113.3(3) . 7_565 ?
O16 C13 C14 113.3(3) . . ?
C14 C13 C14 108.2(4) 7_565 . ?
C13 O16 Mn1 114.08(15) . . ?
C13 O16 Mn1 114.08(15) . 7_565 ?
Mn1 O16 Mn1 128.6(3) . 7_565 ?
O4 S1 O5 114.19(14) . . ?
O4 S1 O5 114.19(14) . 7_565 ?
O5 S1 O5 115.1(2) . 7_565 ?
O4 S1 C27 105.3(2) . . ?
O5 S1 C27 103.07(13) . . ?
O5 S1 C27 103.07(13) 7_565 . ?
O1 S3 O1 115.9(2) . 7_565 ?
O1 S3 O2 114.75(12) . . ?
O1 S3 O2 114.75(12) 7_565 . ?
O1 S3 C34 103.32(12) . . ?
O1 S3 C34 103.32(12) 7_565 . ?
O2 S3 C34 102.16(18) . . ?
O3 S2 O3 113.7(3) 7_575 . ?
O3 S2 O6 115.37(19) 7_575 . ?
O3 S2 O6 115.37(19) . . ?
O3 S2 C24 104.04(16) 7_575 . ?
O3 S2 C24 104.04(16) . . ?
O6 S2 C24 102.0(3) . . ?
S1 O5 Mn1 133.53(13) . . ?
F2 C24 F1 107.3(3) . 7_575 ?
F2 C24 F1 107.3(3) . . ?
F1 C24 F1 105.7(5) 7_575 . ?
F2 C24 S2 112.6(4) . . ?
F1 C24 S2 111.7(3) 7_575 . ?
F1 C24 S2 111.7(3) . . ?
F4 C27 F3 109.7(3) . . ?
F4 C27 F3 109.7(3) . 7_565 ?
F3 C27 F3 106.2(4) . 7_565 ?
F4 C27 S1 112.4(4) . . ?
F3 C27 S1 109.3(3) . . ?
F3 C27 S1 109.3(3) 7_565 . ?
F5 C34 F6 107.8(2) . 7_565 ?
F5 C34 F6 107.8(2) . . ?
F6 C34 F6 107.1(3) 7_565 . ?
F5 C34 S3 111.2(3) . . ?
F6 C34 S3 111.3(2) 7_565 . ?
F6 C34 S3 111.3(2) . . ?
C5A N3A C2A 108.4(12) . . ?
C5A N3A Mn1 115.9(10) . . ?
C2A N3A Mn1 111.1(9) . . ?
C4A C1A N1A 106.2(14) . . ?
N3A C2A C7A 105.1(14) . . ?
N2A C3A C6A 117.1(15) . . ?
N2A C4A C1A 111.3(17) . . ?
N3A C5A C6A 109.6(15) . . ?
C8A N1A C1A 111.6(13) . . ?
C8A N1A Mn1 119.6(11) . . ?
C1A N1A Mn1 104.1(10) . . ?
C3A C6A C5A 117.7(18) . . ?
N4 C7A C2A 99.4(16) . . ?
N1A C8A C9A 106.7(15) . . ?
C10A C9A C8A 116.2(17) . . ?
N4 C14A C13A 110.7(12) . . ?
N4 C14A C10A 71.0(10) . . ?
C13A C14A C10A 133.5(15) . . ?
O16A C13A C14A 114.0(16) . 7_565 ?
O16A C13A C14A 114.0(16) . . ?
C14A C13A C14A 104.3(18) 7_565 . ?
C13A O16A Mn1 112.5(13) . . ?
C13A O16A Mn1 112.5(13) . 7_565 ?
Mn1 O16A Mn1 131(3) . 7_565 ?
C3A N2A C4A 108.8(15) . . ?
C3A N2A Mn1 119.6(12) . . ?
C4A N2A Mn1 107.8(12) . . ?
C9A C10A C14A 142.3(16) . . ?
C9A C10A N4 107.5(14) . . ?
C14A C10A N4 46.0(7) . . ?

loop_
_geom_bond_atom_site_label_1
_geom_bond_atom_site_label_2
_geom_bond_distance
_geom_bond_site_symmetry_2
_geom_bond_publ_flag
Mn1 O16A 2.11(2) . ?
Mn1 N1A 2.113(13) . ?
Mn1 O16 2.131(3) . ?
Mn1 N2A 2.136(17) . ?
Mn1 N3A 2.256(12) . ?
Mn1 N1 2.265(3) . ?
Mn1 O5 2.269(2) . ?
Mn1 N2 2.291(3) . ?
Mn1 N3 2.294(3) . ?
Mn1 N4 2.316(3) . ?
N4 C7A 1.18(2) . ?
N4 C4 1.439(5) . ?
N4 C14 1.491(4) . ?
N4 C14A 1.495(15) . ?
N4 C10 1.531(5) . ?
N4 C10A 1.97(2) . ?
N2 C5 1.481(5) . ?
N2 C1 1.490(5) . ?
N1 C7 1.479(5) . ?
N1 C2 1.481(4) . ?
N3 C8 1.464(5) . ?
N3 C6 1.488(6) . ?
C1 C3 1.530(5) . ?
C2 C3 1.513(6) . ?
C14 C13 1.509(5) . ?
C5 C6 1.509(6) . ?
C7 C4 1.523(7) . ?
C8 C9 1.523(10) . ?
C9 C10 1.541(8) . ?
C13 O16 1.414(7) . ?
C13 C14 1.509(5) 7_565 ?
O16 Mn1 2.131(3) 7_565 ?
S1 O4 1.425(3) . ?
S1 O5 1.440(2) . ?
S1 O5 1.440(2) 7_565 ?
S1 C27 1.830(4) . ?
S3 O1 1.433(2) . ?
S3 O1 1.433(2) 7_565 ?
S3 O2 1.463(3) . ?
S3 C34 1.823(4) . ?
S2 O3 1.416(3) 7_575 ?
S2 O3 1.416(3) . ?
S2 O6 1.430(5) . ?
S2 C24 1.820(5) . ?
F2 C24 1.301(5) . ?
C24 F1 1.318(4) 7_575 ?
C24 F1 1.318(4) . ?
F3 C27 1.336(4) . ?
C27 F4 1.267(7) . ?
C27 F3 1.336(4) 7_565 ?
F5 C34 1.331(5) . ?
F6 C34 1.336(3) . ?
C34 F6 1.336(3) 7_565 ?
N3A C5A 1.45(2) . ?
N3A C2A 1.53(2) . ?
C1A C4A 1.50(3) . ?
C1A N1A 1.56(2) . ?
C2A C7A 1.58(3) . ?
C3A N2A 1.49(2) . ?
C3A C6A 1.50(3) . ?
C4A N2A 1.50(3) . ?
C5A C6A 1.52(3) . ?
N1A C8A 1.46(2) . ?
C8A C9A 1.54(3) . ?
C9A C10A 1.54(3) . ?
C14A C13A 1.56(2) . ?
C14A C10A 1.85(3) . ?
C13A O16A 1.38(5) . ?
C13A C14A 1.56(2) 7_565 ?
O16A Mn1 2.11(2) 7_565 ?
